data_2231055
loop_
_publ_author_name
'Zhang, Zhi-Fang'

_publ_section_title
;
 Bis(\m~2~-2-chlorobenzoato-\k^2^<i>O</i>:<i>O</i>')bis[(2-chlorobenzoato-\k<i>O</i>)(1,10-phenanthroline-\k^2^<i>N</i>:<i>N</i>')copper(II)]
 dihydrate
;
_journal_coeditor_code CV5135
_journal_issue 8
_journal_name_full 'Acta Crystallographica Section E'
_journal_page_first m1158
_journal_page_last m1159
_journal_paper_doi 10.1107/S1600536811029709
_journal_volume 67
_journal_year 2011
_chemical_formula_iupac '[Cu2 (C7 H4 Cl O2)4 (C12 H8 N2)2], 2H2 O'
_chemical_formula_moiety 'C52 H32 Cl4 Cu2 N4 O8, 2(H2 O)'
_chemical_formula_sum 'C52 H36 Cl4 Cu2 N4 O10'
_chemical_formula_weight 1145.75
_chemical_name_systematic
;
Bis(\m~2~-2-chlorobenzoato-\k^2^<i>O</i>:<i>O</i>')bis[(2-chlorobenzoato-
\k<i>O</i>)(1,10-phenanthroline-\k^2^<i>N</i>:<i>N</i>')copper(II)] dihydrate
;
_space_group_IT_number 2
_symmetry_cell_setting triclinic
_symmetry_space_group_name_Hall '-P 1'
_symmetry_space_group_name_H-M 'P -1'
_atom_sites_solution_hydrogens geom
_atom_sites_solution_primary direct
_atom_sites_solution_secondary difmap
_audit_creation_method SHELXL-97
_cell_angle_alpha 100.90(3)
_cell_angle_beta 93.92(2)
_cell_angle_gamma 111.62(3)
_cell_formula_units_Z 2
_cell_length_a 10.434(2)
_cell_length_b 11.726(2)
_cell_length_c 22.200(4)
_cell_measurement_reflns_used 3998
_cell_measurement_temperature 295(2)
_cell_measurement_theta_max 25.38
_cell_measurement_theta_min 2.24
_cell_volume 2451.0(10)
_computing_cell_refinement 'SAINT-Plus (Bruker, 2007)'
_computing_data_collection 'APEX2 (Bruker, 2007)'
_computing_data_reduction 'SAINT-Plus (Bruker, 2007)'
_computing_molecular_graphics 'SHELXTL (Sheldrick, 2008)'
_computing_publication_material 'SHELXTL (Sheldrick, 2008)'
_computing_structure_refinement 'SHELXTL (Sheldrick, 2008)'
_computing_structure_solution 'SHELXTL (Sheldrick, 2008)'
_diffrn_ambient_temperature 295(2)
_diffrn_measured_fraction_theta_full 0.990
_diffrn_measured_fraction_theta_max 0.990
_diffrn_measurement_device_type 'Bruker APEXII CCD'
_diffrn_measurement_method '\f and \w'
_diffrn_radiation_monochromator graphite
_diffrn_radiation_source 'fine-focus sealed tube'
_diffrn_radiation_type MoK\a
_diffrn_radiation_wavelength 0.71073
_diffrn_reflns_av_R_equivalents 0.0181
_diffrn_reflns_av_sigmaI/netI 0.0395
_diffrn_reflns_limit_h_max 12
_diffrn_reflns_limit_h_min -12
_diffrn_reflns_limit_k_max 13
_diffrn_reflns_limit_k_min -13
_diffrn_reflns_limit_l_max 23
_diffrn_reflns_limit_l_min -26
_diffrn_reflns_number 12840
_diffrn_reflns_theta_full 25.05
_diffrn_reflns_theta_max 25.05
_diffrn_reflns_theta_min 0.94
_exptl_absorpt_coefficient_mu 1.150
_exptl_absorpt_correction_T_max 0.9136
_exptl_absorpt_correction_T_min 0.8649
_exptl_absorpt_correction_type multi-scan
_exptl_absorpt_process_details '(SADABS; Sheldrick, 2003)'
_exptl_crystal_colour blue
_exptl_crystal_density_diffrn 1.553
_exptl_crystal_density_method 'not measured'
_exptl_crystal_description block
_exptl_crystal_F_000 582
_exptl_crystal_size_max 0.13
_exptl_crystal_size_mid 0.10
_exptl_crystal_size_min 0.08
_refine_diff_density_max 0.411
_refine_diff_density_min -0.424
_refine_ls_extinction_method none
_refine_ls_goodness_of_fit_ref 1.039
_refine_ls_hydrogen_treatment constr
_refine_ls_matrix_type full
_refine_ls_number_parameters 649
_refine_ls_number_reflns 8587
_refine_ls_number_restraints 8
_refine_ls_restrained_S_all 1.096
_refine_ls_R_factor_all 0.0609
_refine_ls_R_factor_gt 0.0408
_refine_ls_shift/su_max 0.001
_refine_ls_shift/su_mean 0.000
_refine_ls_structure_factor_coef Fsqd
_refine_ls_weighting_details 'calc w=1/[\s^2^(Fo^2^)+(0.0661P)^2^+0.0501P] where P=(Fo^2^+2Fc^2^)/3'
_refine_ls_weighting_scheme calc
_refine_ls_wR_factor_gt 0.1051
_refine_ls_wR_factor_ref 0.1171
_reflns_number_gt 6410
_reflns_number_total 8587
_reflns_threshold_expression I>2sigma(I)
_cod_data_source_file cv5135.cif
_cod_data_source_block I
_cod_database_code 2231055
_cod_database_fobs_code 2231055

loop_
_symmetry_equiv_pos_as_xyz
'x, y, z'
'-x, -y, -z'

loop_
_atom_site_type_symbol
_atom_site_label
_atom_site_fract_x
_atom_site_fract_y
_atom_site_fract_z
_atom_site_U_iso_or_equiv
_atom_site_adp_type
_atom_site_calc_flag
_atom_site_refinement_flags
_atom_site_occupancy
_atom_site_symmetry_multiplicity
Cu Cu1 0.54184(4) 0.38049(4) 0.018837(18) 0.03958(13) Uani d . 1 1
Cl Cl1 0.95390(11) 0.90781(10) 0.12910(6) 0.0788(3) Uani d . 1 1
Cl Cl2 0.09359(13) 0.15601(12) 0.05237(6) 0.0980(5) Uani d . 1 1
O O1 0.6047(2) 0.56208(19) 0.05751(10) 0.0376(5) Uani d . 1 1
O O2 0.8306(2) 0.6137(2) 0.11067(11) 0.0521(6) Uani d . 1 1
O O3 0.3988(2) 0.3439(2) 0.06436(11) 0.0504(6) Uani d . 1 1
O O4 0.5292(3) 0.3361(4) 0.15246(15) 0.0926(11) Uani d . 1 1
O O9 0.7523(3) 0.3525(3) 0.10158(15) 0.0870(10) Uani d D 1 1
H H9A 0.6802 0.3471 0.1184 0.130 Uiso d RD 1 1
H H9B 0.8018 0.4299 0.1045 0.130 Uiso d RD 1 1
N N1 0.4697(3) 0.1959(3) -0.02423(13) 0.0442(7) Uani d . 1 1
N N2 0.6837(3) 0.3972(3) -0.03053(13) 0.0435(7) Uani d . 1 1
C C1 0.3616(4) 0.0977(3) -0.01969(18) 0.0542(10) Uani d . 1 1
H H1 0.3026 0.1123 0.0076 0.065 Uiso calc R 1 1
C C2 0.3260(5) -0.0269(4) -0.0519(2) 0.0717(13) Uani d . 1 1
H H2 0.2478 -0.0916 -0.0454 0.086 Uiso calc R 1 1
C C3 0.4021(6) -0.0494(4) -0.0899(2) 0.0816(15) Uani d . 1 1
H H3 0.3815 -0.1305 -0.1130 0.098 Uiso calc R 1 1
C C4 0.5178(5) 0.0518(5) -0.09597(19) 0.0703(13) Uani d . 1 1
C C5 0.6086(7) 0.0408(6) -0.1339(3) 0.1012(19) Uani d . 1 1
H H5 0.5947 -0.0377 -0.1583 0.121 Uiso calc R 1 1
C C6 0.7181(7) 0.1411(7) -0.1370(3) 0.104(2) Uani d . 1 1
H H6 0.7794 0.1290 -0.1636 0.125 Uiso calc R 1 1
C C7 0.7503(5) 0.2677(5) -0.1023(2) 0.0693(12) Uani d . 1 1
C C8 0.8621(5) 0.3766(6) -0.1033(2) 0.0865(16) Uani d . 1 1
H H8 0.9268 0.3699 -0.1292 0.104 Uiso calc R 1 1
C C9 0.8838(4) 0.4928(5) -0.0691(2) 0.0746(14) Uani d . 1 1
H H9 0.9608 0.5637 -0.0709 0.090 Uiso calc R 1 1
C C10 0.7901(4) 0.5001(4) -0.03298(18) 0.0550(10) Uani d . 1 1
H H10 0.7992 0.5779 -0.0093 0.066 Uiso calc R 1 1
C C11 0.6638(4) 0.2825(4) -0.06467(16) 0.0495(9) Uani d . 1 1
C C12 0.5485(4) 0.1746(4) -0.06165(17) 0.0495(9) Uani d . 1 1
C C13 0.4217(4) 0.3373(3) 0.12021(18) 0.0489(9) Uani d . 1 1
C C14 0.3049(4) 0.3387(3) 0.14993(15) 0.0445(8) Uani d . 1 1
C C15 0.1598(4) 0.2647(4) 0.12444(17) 0.0575(10) Uani d . 1 1
C C16 0.0608(4) 0.2747(4) 0.1542(2) 0.0713(12) Uani d . 1 1
H H16 -0.0330 0.2265 0.1392 0.086 Uiso calc R 1 1
C C17 0.1057(5) 0.3630(4) 0.2102(2) 0.0747(13) Uani d . 1 1
H H17 0.0378 0.3751 0.2326 0.090 Uiso calc R 1 1
C C18 0.2490(5) 0.4375(4) 0.23637(19) 0.0680(12) Uani d . 1 1
H H18 0.2708 0.4955 0.2742 0.082 Uiso calc R 1 1
C C19 0.3469(4) 0.4241(4) 0.20759(17) 0.0551(10) Uani d . 1 1
H H19 0.4405 0.4687 0.2242 0.066 Uiso calc R 1 1
C C20 0.7204(3) 0.6319(3) 0.10087(14) 0.0368(7) Uani d . 1 1
C C21 0.7129(3) 0.7380(3) 0.14494(15) 0.0389(8) Uani d . 1 1
C C22 0.6016(4) 0.7086(4) 0.17226(17) 0.0529(9) Uani d . 1 1
H H22 0.5299 0.6291 0.1603 0.063 Uiso calc R 1 1
C C23 0.5954(5) 0.7976(5) 0.2179(2) 0.0740(13) Uani d . 1 1
H H23 0.5183 0.7788 0.2386 0.089 Uiso calc R 1 1
C C24 0.7025(6) 0.9198(5) 0.2359(2) 0.0844(15) Uani d . 1 1
H H24 0.6942 0.9782 0.2684 0.101 Uiso calc R 1 1
C C25 0.8105(5) 0.9526(4) 0.2088(2) 0.0703(12) Uani d . 1 1
H H25 0.8796 1.0335 0.2196 0.084 Uiso calc R 1 1
C C26 0.8166(4) 0.8620(3) 0.16380(17) 0.0497(9) Uani d . 1 1
Cu Cu2 0.52065(4) 0.86567(4) 0.485627(18) 0.03791(13) Uani d . 1 1
Cl Cl3 0.73450(12) 1.24915(11) 0.35243(7) 0.0906(4) Uani d . 1 1
Cl Cl4 0.02279(12) 0.59677(15) 0.45077(6) 0.0978(5) Uani d . 1 1
O O5 0.3161(2) 0.7761(2) 0.44333(11) 0.0488(6) Uani d . 1 1
O O6 0.3543(3) 0.6717(3) 0.36542(14) 0.0828(10) Uani d . 1 1
O O7 0.5251(2) 0.9980(2) 0.44242(10) 0.0411(5) Uani d . 1 1
O O8 0.6558(3) 0.9789(3) 0.37891(13) 0.0726(9) Uani d . 1 1
N N3 0.7321(3) 0.9371(3) 0.52815(13) 0.0425(7) Uani d . 1 1
N N4 0.5171(3) 0.7286(3) 0.52843(12) 0.0417(7) Uani d . 1 1
C C27 0.4072(4) 0.6285(3) 0.52898(16) 0.0494(9) Uani d . 1 1
H H27 0.3204 0.6164 0.5089 0.059 Uiso calc R 1 1
C C28 0.4216(5) 0.5387(4) 0.56053(18) 0.0613(11) Uani d . 1 1
H H28 0.3434 0.4676 0.5612 0.074 Uiso calc R 1 1
C C29 0.5561(5) 0.5555(4) 0.59189(19) 0.0664(12) Uani d . 1 1
H H29 0.5628 0.4948 0.6121 0.080 Uiso calc R 1 1
C C30 0.6754(5) 0.6610(4) 0.59229(17) 0.0578(10) Uani d . 1 1
C C31 0.8209(5) 0.6897(5) 0.6241(2) 0.0757(13) Uani d . 1 1
H H31 0.8350 0.6315 0.6441 0.091 Uiso calc R 1 1
C C32 0.9289(5) 0.7951(6) 0.6245(2) 0.0789(14) Uani d . 1 1
H H32 1.0171 0.8097 0.6439 0.095 Uiso calc R 1 1
C C33 0.9069(4) 0.8875(4) 0.59384(18) 0.0563(10) Uani d . 1 1
C C34 1.0139(4) 1.0030(5) 0.5946(2) 0.0681(12) Uani d . 1 1
H H34 1.1038 1.0258 0.6149 0.082 Uiso calc R 1 1
C C35 0.9785(4) 1.0814(4) 0.5635(2) 0.0650(11) Uani d . 1 1
H H35 1.0466 1.1595 0.5633 0.078 Uiso calc R 1 1
C C36 0.8359(4) 1.0457(4) 0.53021(18) 0.0518(9) Uani d . 1 1
H H36 0.8187 1.1023 0.5099 0.062 Uiso calc R 1 1
C C37 0.7663(4) 0.8591(3) 0.56016(15) 0.0447(8) Uani d . 1 1
C C38 0.6505(4) 0.7466(3) 0.55994(15) 0.0437(8) Uani d . 1 1
C C39 0.2722(3) 0.7018(3) 0.38904(16) 0.0449(8) Uani d D 1 1
C C40 0.1253(3) 0.6602(3) 0.35420(15) 0.0440(8) Uani d D 1 1
C C41 0.0958(4) 0.6676(4) 0.29241(17) 0.0605(10) Uani d . 1 1
H H41 0.1724 0.6946 0.2719 0.073 Uiso calc R 1 1
C C42 -0.0403(5) 0.6381(5) 0.2565(2) 0.0825(14) Uani d . 1 1
H H42 -0.0448 0.6506 0.2164 0.099 Uiso calc R 1 1
C C43 -0.1542(5) 0.5948(5) 0.2797(2) 0.0855(15) Uani d . 1 1
H H43 -0.2421 0.5750 0.2581 0.103 Uiso calc R 1 1
C C44 -0.1337(4) 0.5809(5) 0.3391(2) 0.0795(14) Uani d . 1 1
H H44 -0.2122 0.5477 0.3577 0.095 Uiso calc R 1 1
C C45 0.0045(4) 0.6149(4) 0.37574(18) 0.0573(10) Uani d . 1 1
C C46 0.5634(3) 1.0106(3) 0.39248(14) 0.0438(8) Uani d D 1 1
C C47 0.4857(3) 1.0618(3) 0.35128(14) 0.0427(8) Uani d D 1 1
C C48 0.3355(4) 1.0019(3) 0.33068(16) 0.0476(9) Uani d . 1 1
H H48 0.2861 0.9328 0.3463 0.057 Uiso calc R 1 1
C C49 0.2565(5) 1.0395(4) 0.28870(18) 0.0604(10) Uani d . 1 1
H H49 0.1607 0.9956 0.2776 0.072 Uiso calc R 1 1
C C50 0.3245(5) 1.1393(4) 0.26607(19) 0.0695(12) Uani d . 1 1
H H50 0.2773 1.1665 0.2386 0.083 Uiso calc R 1 1
C C51 0.4700(5) 1.2025(4) 0.28511(19) 0.0650(12) Uani d . 1 1
H H51 0.5173 1.2727 0.2699 0.078 Uiso calc R 1 1
C C52 0.5492(4) 1.1635(3) 0.32706(18) 0.0542(10) Uani d . 1 1
O O10 0.6462(4) 0.7321(4) 0.3920(2) 0.1380(18) Uani d D 1 1
H H10A 0.5620 0.7100 0.3758 0.207 Uiso d RD 1 1
H H10B 0.6858 0.8140 0.3956 0.207 Uiso d RD 1 1

loop_
_atom_site_aniso_label
_atom_site_aniso_U_11
_atom_site_aniso_U_22
_atom_site_aniso_U_33
_atom_site_aniso_U_12
_atom_site_aniso_U_13
_atom_site_aniso_U_23
Cu1 0.0460(2) 0.0370(2) 0.0378(2) 0.01726(19) 0.01944(19) 0.00650(18)
Cl1 0.0632(7) 0.0623(7) 0.0957(9) 0.0055(5) 0.0268(6) 0.0168(6)
Cl2 0.0783(8) 0.0894(9) 0.0672(8) -0.0183(7) 0.0358(6) -0.0230(6)
O1 0.0396(12) 0.0353(12) 0.0355(12) 0.0147(10) 0.0072(10) 0.0018(10)
O2 0.0480(14) 0.0628(16) 0.0484(15) 0.0295(13) 0.0057(12) 0.0037(12)
O3 0.0544(15) 0.0547(15) 0.0418(15) 0.0181(12) 0.0259(12) 0.0104(12)
O4 0.082(2) 0.157(3) 0.078(2) 0.071(2) 0.0393(19) 0.060(2)
O9 0.099(2) 0.067(2) 0.098(3) 0.0319(18) 0.037(2) 0.0200(18)
N1 0.0589(18) 0.0427(17) 0.0379(16) 0.0266(15) 0.0120(15) 0.0097(13)
N2 0.0445(16) 0.0560(19) 0.0392(16) 0.0271(15) 0.0162(14) 0.0137(14)
C1 0.067(3) 0.043(2) 0.050(2) 0.021(2) 0.003(2) 0.0103(18)
C2 0.093(3) 0.043(2) 0.069(3) 0.022(2) -0.010(3) 0.005(2)
C3 0.123(4) 0.050(3) 0.072(3) 0.048(3) -0.009(3) -0.008(2)
C4 0.106(4) 0.072(3) 0.049(2) 0.062(3) 0.004(3) -0.004(2)
C5 0.148(6) 0.110(5) 0.077(4) 0.096(5) 0.029(4) -0.006(3)
C6 0.125(5) 0.144(6) 0.080(4) 0.102(5) 0.041(4) 0.000(4)
C7 0.066(3) 0.109(4) 0.052(3) 0.057(3) 0.022(2) 0.011(3)
C8 0.075(3) 0.152(5) 0.059(3) 0.072(4) 0.032(3) 0.018(3)
C9 0.051(2) 0.124(4) 0.067(3) 0.039(3) 0.029(2) 0.046(3)
C10 0.049(2) 0.076(3) 0.051(2) 0.030(2) 0.0213(19) 0.023(2)
C11 0.059(2) 0.073(3) 0.036(2) 0.047(2) 0.0160(18) 0.0115(19)
C12 0.065(2) 0.057(2) 0.041(2) 0.042(2) 0.0079(19) 0.0061(18)
C13 0.060(2) 0.039(2) 0.049(2) 0.0171(18) 0.0242(19) 0.0140(17)
C14 0.059(2) 0.0406(19) 0.0339(19) 0.0157(17) 0.0184(17) 0.0129(16)
C15 0.066(3) 0.052(2) 0.043(2) 0.009(2) 0.026(2) 0.0070(18)
C16 0.058(3) 0.084(3) 0.059(3) 0.010(2) 0.033(2) 0.015(2)
C17 0.087(3) 0.086(3) 0.059(3) 0.035(3) 0.045(3) 0.020(3)
C18 0.098(3) 0.066(3) 0.042(2) 0.033(3) 0.031(2) 0.008(2)
C19 0.066(2) 0.055(2) 0.044(2) 0.019(2) 0.018(2) 0.0143(18)
C20 0.0441(19) 0.0379(18) 0.0302(18) 0.0161(16) 0.0122(15) 0.0096(15)
C21 0.0467(19) 0.044(2) 0.0282(17) 0.0209(16) 0.0053(15) 0.0078(15)
C22 0.066(2) 0.058(2) 0.048(2) 0.034(2) 0.024(2) 0.0167(19)
C23 0.100(4) 0.092(4) 0.054(3) 0.058(3) 0.038(3) 0.022(3)
C24 0.134(5) 0.088(4) 0.048(3) 0.069(4) 0.022(3) 0.000(3)
C25 0.092(3) 0.051(3) 0.056(3) 0.025(2) 0.003(3) -0.007(2)
C26 0.054(2) 0.048(2) 0.041(2) 0.0167(18) 0.0020(18) 0.0033(17)
Cu2 0.0422(2) 0.0414(2) 0.0336(2) 0.0207(2) 0.00609(18) 0.00762(18)
Cl3 0.0742(8) 0.0713(8) 0.1372(12) 0.0275(6) 0.0475(8) 0.0399(8)
Cl4 0.0716(8) 0.1367(12) 0.0786(9) 0.0123(8) 0.0162(7) 0.0663(9)
O5 0.0462(14) 0.0533(15) 0.0423(14) 0.0178(12) 0.0024(12) 0.0049(12)
O6 0.0676(19) 0.105(3) 0.074(2) 0.0526(19) 0.0047(17) -0.0177(18)
O7 0.0555(14) 0.0489(14) 0.0328(13) 0.0314(12) 0.0185(11) 0.0146(10)
O8 0.093(2) 0.104(2) 0.0677(19) 0.074(2) 0.0489(17) 0.0417(17)
N3 0.0436(16) 0.0514(18) 0.0385(16) 0.0264(15) 0.0128(13) 0.0059(14)
N4 0.0538(17) 0.0443(17) 0.0321(15) 0.0259(15) 0.0128(13) 0.0042(13)
C27 0.064(2) 0.048(2) 0.040(2) 0.027(2) 0.0144(18) 0.0071(17)
C28 0.088(3) 0.051(2) 0.052(2) 0.030(2) 0.029(2) 0.0144(19)
C29 0.106(4) 0.065(3) 0.054(3) 0.054(3) 0.030(3) 0.025(2)
C30 0.087(3) 0.069(3) 0.039(2) 0.053(3) 0.017(2) 0.014(2)
C31 0.098(4) 0.098(4) 0.066(3) 0.069(3) 0.020(3) 0.034(3)
C32 0.080(3) 0.129(5) 0.062(3) 0.075(3) 0.014(3) 0.029(3)
C33 0.057(2) 0.082(3) 0.043(2) 0.044(2) 0.0116(19) 0.008(2)
C34 0.042(2) 0.105(4) 0.058(3) 0.036(3) 0.007(2) 0.006(3)
C35 0.049(2) 0.077(3) 0.063(3) 0.023(2) 0.018(2) 0.002(2)
C36 0.047(2) 0.057(2) 0.052(2) 0.0227(19) 0.0167(18) 0.0057(19)
C37 0.050(2) 0.062(2) 0.0339(19) 0.0371(19) 0.0116(16) 0.0052(17)
C38 0.059(2) 0.051(2) 0.0322(18) 0.0353(19) 0.0110(17) 0.0051(16)
C39 0.053(2) 0.041(2) 0.044(2) 0.0232(18) 0.0069(18) 0.0070(17)
C40 0.049(2) 0.041(2) 0.041(2) 0.0180(17) 0.0018(17) 0.0064(16)
C41 0.062(2) 0.079(3) 0.039(2) 0.032(2) 0.0057(19) 0.003(2)
C42 0.076(3) 0.123(4) 0.048(3) 0.042(3) -0.002(2) 0.015(3)
C43 0.052(3) 0.121(4) 0.072(3) 0.026(3) -0.015(3) 0.020(3)
C44 0.050(2) 0.097(4) 0.084(4) 0.015(2) 0.008(2) 0.031(3)
C45 0.052(2) 0.058(2) 0.054(2) 0.0102(19) 0.0026(19) 0.022(2)
C46 0.056(2) 0.046(2) 0.037(2) 0.0273(18) 0.0175(17) 0.0078(16)
C47 0.061(2) 0.047(2) 0.0304(18) 0.0310(18) 0.0188(17) 0.0082(15)
C48 0.062(2) 0.050(2) 0.040(2) 0.0312(19) 0.0172(18) 0.0091(17)
C49 0.071(3) 0.071(3) 0.046(2) 0.039(2) 0.009(2) 0.006(2)
C50 0.111(4) 0.081(3) 0.047(2) 0.067(3) 0.019(3) 0.023(2)
C51 0.100(3) 0.062(3) 0.059(3) 0.048(3) 0.039(3) 0.031(2)
C52 0.076(3) 0.052(2) 0.051(2) 0.037(2) 0.031(2) 0.0166(19)
O10 0.081(2) 0.122(3) 0.238(6) 0.037(2) 0.036(3) 0.105(4)

loop_
_atom_type_symbol
_atom_type_description
_atom_type_scat_dispersion_real
_atom_type_scat_dispersion_imag
_atom_type_scat_source
C C 0.0033 0.0016 'International Tables Vol C Tables 4.2.6.8 and 6.1.1.4'
H H 0.0000 0.0000 'International Tables Vol C Tables 4.2.6.8 and 6.1.1.4'
Cl Cl 0.1484 0.1585 'International Tables Vol C Tables 4.2.6.8 and 6.1.1.4'
Cu Cu 0.3201 1.2651 'International Tables Vol C Tables 4.2.6.8 and 6.1.1.4'
N N 0.0061 0.0033 'International Tables Vol C Tables 4.2.6.8 and 6.1.1.4'
O O 0.0106 0.0060 'International Tables Vol C Tables 4.2.6.8 and 6.1.1.4'

loop_
_geom_angle_atom_site_label_1
_geom_angle_atom_site_label_2
_geom_angle_atom_site_label_3
_geom_angle_site_symmetry_3
_geom_angle
O3 Cu1 N2 . 173.10(12)
O3 Cu1 O1 . 90.74(10)
N2 Cu1 O1 . 96.02(11)
O3 Cu1 N1 . 88.95(11)
N2 Cu1 N1 . 84.37(12)
O1 Cu1 N1 . 176.75(10)
C20 O1 Cu1 . 125.85(19)
C13 O3 Cu1 . 119.8(2)
H9A O9 H9B . 108.7
C12 N1 C1 . 116.1(3)
C12 N1 Cu1 . 111.3(3)
C1 N1 Cu1 . 132.6(3)
C10 N2 C11 . 122.5(3)
C10 N2 Cu1 . 128.6(3)
C11 N2 Cu1 . 108.9(2)
N1 C1 C2 . 126.3(4)
N1 C1 H1 . 116.8
C2 C1 H1 . 116.8
C3 C2 C1 . 118.4(5)
C3 C2 H2 . 120.8
C1 C2 H2 . 120.8
C2 C3 C4 . 117.1(4)
C2 C3 H3 . 121.4
C4 C3 H3 . 121.4
C5 C4 C3 . 123.3(5)
C5 C4 C12 . 115.1(5)
C3 C4 C12 . 121.6(4)
C6 C5 C4 . 120.2(5)
C6 C5 H5 . 119.9
C4 C5 H5 . 119.9
C5 C6 C7 . 125.3(5)
C5 C6 H6 . 117.4
C7 C6 H6 . 117.4
C11 C7 C8 . 115.2(4)
C11 C7 C6 . 116.4(5)
C8 C7 C6 . 128.4(4)
C9 C8 C7 . 124.3(4)
C9 C8 H8 . 117.9
C7 C8 H8 . 117.9
C10 C9 C8 . 116.8(5)
C10 C9 H9 . 121.6
C8 C9 H9 . 121.6
N2 C10 C9 . 120.0(4)
N2 C10 H10 . 120.0
C9 C10 H10 . 120.0
C7 C11 N2 . 121.2(4)
C7 C11 C12 . 117.5(4)
N2 C11 C12 . 121.3(3)
N1 C12 C4 . 120.5(4)
N1 C12 C11 . 114.1(3)
C4 C12 C11 . 125.4(4)
O3 C13 O4 . 131.9(3)
O3 C13 C14 . 108.9(3)
O4 C13 C14 . 119.1(3)
C19 C14 C13 . 111.6(3)
C19 C14 C15 . 122.7(3)
C13 C14 C15 . 125.7(3)
C16 C15 C14 . 121.3(4)
C16 C15 Cl2 . 111.6(3)
C14 C15 Cl2 . 127.1(3)
C15 C16 C17 . 114.6(4)
C15 C16 H16 . 122.7
C17 C16 H16 . 122.7
C16 C17 C18 . 125.1(4)
C16 C17 H17 . 117.5
C18 C17 H17 . 117.5
C19 C18 C17 . 120.1(4)
C19 C18 H18 . 119.9
C17 C18 H18 . 119.9
C18 C19 C14 . 116.2(4)
C18 C19 H19 . 121.9
C14 C19 H19 . 121.9
O2 C20 O1 . 129.0(3)
O2 C20 C21 . 114.6(3)
O1 C20 C21 . 116.2(3)
C22 C21 C26 . 118.8(3)
C22 C21 C20 . 114.1(3)
C26 C21 C20 . 126.9(3)
C21 C22 C23 . 117.2(4)
C21 C22 H22 . 121.4
C23 C22 H22 . 121.4
C22 C23 C24 . 122.0(4)
C22 C23 H23 . 119.0
C24 C23 H23 . 119.0
C25 C24 C23 . 122.2(4)
C25 C24 H24 . 118.9
C23 C24 H24 . 118.9
C24 C25 C26 . 115.1(4)
C24 C25 H25 . 122.4
C26 C25 H25 . 122.4
C25 C26 C21 . 124.5(4)
C25 C26 Cl1 . 113.9(3)
C21 C26 Cl1 . 121.5(3)
O7 Cu2 N4 . 178.92(10)
O7 Cu2 O5 . 84.93(10)
N4 Cu2 O5 . 95.05(11)
O7 Cu2 N3 . 100.53(11)
N4 Cu2 N3 . 79.43(12)
O5 Cu2 N3 . 173.41(10)
O7 Cu2 O7 2_676 77.45(9)
N4 Cu2 O7 2_676 103.63(9)
O5 Cu2 O7 2_676 93.53(10)
N3 Cu2 O7 2_676 91.28(10)
C39 O5 Cu2 . 126.2(2)
C46 O7 Cu2 . 127.7(2)
C46 O7 Cu2 2_676 129.0(2)
Cu2 O7 Cu2 2_676 102.55(9)
C36 N3 C37 . 114.7(3)
C36 N3 Cu2 . 130.3(2)
C37 N3 Cu2 . 115.0(2)
C27 N4 C38 . 119.8(3)
C27 N4 Cu2 . 125.8(2)
C38 N4 Cu2 . 114.3(2)
N4 C27 C28 . 119.3(4)
N4 C27 H27 . 120.4
C28 C27 H27 . 120.4
C27 C28 C29 . 121.2(4)
C27 C28 H28 . 119.4
C29 C28 H28 . 119.4
C30 C29 C28 . 121.1(3)
C30 C29 H29 . 119.5
C28 C29 H29 . 119.5
C29 C30 C38 . 113.7(4)
C29 C30 C31 . 125.9(4)
C38 C30 C31 . 120.4(4)
C32 C31 C30 . 122.4(4)
C32 C31 H31 . 118.8
C30 C31 H31 . 118.8
C31 C32 C33 . 119.0(4)
C31 C32 H32 . 120.5
C33 C32 H32 . 120.5
C34 C33 C32 . 122.3(4)
C34 C33 C37 . 118.1(3)
C32 C33 C37 . 119.6(4)
C35 C34 C33 . 116.2(4)
C35 C34 H34 . 121.9
C33 C34 H34 . 121.9
C34 C35 C36 . 122.6(4)
C34 C35 H35 . 118.7
C36 C35 H35 . 118.7
N3 C36 C35 . 123.0(4)
N3 C36 H36 . 118.5
C35 C36 H36 . 118.5
N3 C37 C38 . 113.1(3)
N3 C37 C33 . 125.4(3)
C38 C37 C33 . 121.4(3)
C37 C38 C30 . 117.2(3)
C37 C38 N4 . 118.0(3)
C30 C38 N4 . 124.8(3)
O6 C39 O5 . 115.8(3)
O6 C39 C40 . 120.2(3)
O5 C39 C40 . 124.0(3)
C45 C40 C41 . 108.2(3)
C45 C40 C39 . 127.6(3)
C41 C40 C39 . 124.2(3)
C40 C41 C42 . 128.3(4)
C40 C41 H41 . 115.9
C42 C41 H41 . 115.9
C43 C42 C41 . 121.0(4)
C43 C42 H42 . 119.5
C41 C42 H42 . 119.5
C42 C43 C44 . 113.9(4)
C42 C43 H43 . 123.1
C44 C43 H43 . 123.1
C43 C44 C45 . 124.7(4)
C43 C44 H44 . 117.7
C45 C44 H44 . 117.7
C40 C45 C44 . 123.9(4)
C40 C45 Cl4 . 113.8(3)
C44 C45 Cl4 . 122.2(3)
O8 C46 O7 . 117.8(3)
O8 C46 C47 . 125.0(3)
O7 C46 C47 . 117.2(3)
C52 C47 C48 . 112.9(3)
C52 C47 C46 . 123.9(3)
C48 C47 C46 . 123.1(3)
C49 C48 C47 . 126.3(3)
C49 C48 H48 . 116.9
C47 C48 H48 . 116.9
C50 C49 C48 . 118.2(4)
C50 C49 H49 . 120.9
C48 C49 H49 . 120.9
C49 C50 C51 . 118.2(4)
C49 C50 H50 . 120.9
C51 C50 H50 . 120.9
C50 C51 C52 . 123.4(4)
C50 C51 H51 . 118.3
C52 C51 H51 . 118.3
C47 C52 C51 . 121.1(4)
C47 C52 Cl3 . 116.5(3)
C51 C52 Cl3 . 122.3(3)
H10A O10 H10B . 106.0

loop_
_geom_bond_atom_site_label_1
_geom_bond_atom_site_label_2
_geom_bond_site_symmetry_2
_geom_bond_distance
Cu1 O3 . 1.825(2)
Cu1 N2 . 1.876(3)
Cu1 O1 . 1.976(2)
Cu1 N1 . 2.021(3)
Cl1 C26 . 1.636(4)
Cl2 C15 . 1.758(4)
O1 C20 . 1.367(4)
O2 C20 . 1.257(4)
O3 C13 . 1.269(4)
O4 C13 . 1.295(5)
O9 H9A . 0.8496
O9 H9B . 0.8500
N1 C12 . 1.262(4)
N1 C1 . 1.308(4)
N2 C10 . 1.318(5)
N2 C11 . 1.346(5)
C1 C2 . 1.398(5)
C1 H1 . 0.9300
C2 C3 . 1.253(6)
C2 H2 . 0.9300
C3 C4 . 1.382(7)
C3 H3 . 0.9300
C4 C5 . 1.335(7)
C4 C12 . 1.403(5)
C5 C6 . 1.320(8)
C5 H5 . 0.9300
C6 C7 . 1.440(7)
C6 H6 . 0.9300
C7 C11 . 1.307(5)
C7 C8 . 1.382(7)
C8 C9 . 1.357(7)
C8 H8 . 0.9300
C9 C10 . 1.322(5)
C9 H9 . 0.9300
C10 H10 . 0.9300
C11 C12 . 1.406(5)
C13 C14 . 1.429(5)
C14 C19 . 1.396(5)
C14 C15 . 1.448(5)
C15 C16 . 1.293(5)
C16 C17 . 1.382(6)
C16 H16 . 0.9300
C17 C18 . 1.436(6)
C17 H17 . 0.9300
C18 C19 . 1.283(5)
C18 H18 . 0.9300
C19 H19 . 0.9300
C20 C21 . 1.460(4)
C21 C22 . 1.310(5)
C21 C26 . 1.417(5)
C22 C23 . 1.334(5)
C22 H22 . 0.9300
C23 C24 . 1.415(7)
C23 H23 . 0.9300
C24 C25 . 1.280(6)
C24 H24 . 0.9300
C25 C26 . 1.337(5)
C25 H25 . 0.9300
Cu2 O7 . 1.961(2)
Cu2 N4 . 2.006(3)
Cu2 O5 . 2.060(3)
Cu2 N3 . 2.125(3)
Cu2 O7 2_676 2.244(2)
Cl3 C52 . 1.809(4)
Cl4 C45 . 1.725(4)
O5 C39 . 1.286(4)
O6 C39 . 1.162(4)
O7 C46 . 1.220(4)
O7 Cu2 2_676 2.244(2)
O8 C46 . 1.193(4)
N3 C36 . 1.323(4)
N3 C37 . 1.386(4)
N4 C27 . 1.308(4)
N4 C38 . 1.438(4)
C27 C28 . 1.415(5)
C27 H27 . 0.9300
C28 C29 . 1.450(6)
C28 H28 . 0.9300
C29 C30 . 1.393(6)
C29 H29 . 0.9300
C30 C38 . 1.424(5)
C30 C31 . 1.518(6)
C31 C32 . 1.328(6)
C31 H31 . 0.9300
C32 C33 . 1.460(6)
C32 H32 . 0.9300
C33 C34 . 1.399(6)
C33 C37 . 1.489(5)
C34 C35 . 1.385(6)
C34 H34 . 0.9300
C35 C36 . 1.486(5)
C35 H35 . 0.9300
C36 H36 . 0.9300
C37 C38 . 1.422(5)
C39 C40 . 1.526(2)
C40 C45 . 1.337(5)
C40 C41 . 1.411(5)
C41 C42 . 1.467(6)
C41 H41 . 0.9300
C42 C43 . 1.294(6)
C42 H42 . 0.9300
C43 C44 . 1.371(6)
C43 H43 . 0.9300
C44 C45 . 1.481(6)
C44 H44 . 0.9300
C46 C47 . 1.522(2)
C47 C52 . 1.364(5)
C47 C48 . 1.459(5)
C48 C49 . 1.435(5)
C48 H48 . 0.9300
C49 C50 . 1.336(6)
C49 H49 . 0.9300
C50 C51 . 1.414(6)
C50 H50 . 0.9300
C51 C52 . 1.447(6)
C51 H51 . 0.9300
O10 H10A . 0.8501
O10 H10B . 0.8796

loop_
_geom_hbond_atom_site_label_D
_geom_hbond_atom_site_label_H
_geom_hbond_atom_site_label_A
_geom_hbond_site_symmetry_A
_geom_hbond_distance_DH
_geom_hbond_distance_HA
_geom_hbond_distance_DA
_geom_hbond_angle_DHA
C3 H3 O9 2_655 0.93 2.53 3.267(6) 136.3
C8 H8 O2 2_765 0.93 2.47 3.182(5) 133.9
C29 H29 O6 2_666 0.93 2.52 3.396(5) 156.7
C34 H34 O8 2_776 0.93 2.52 3.376(5) 152.5
C36 H36 O5 2_676 0.93 2.49 3.054(4) 119.1
C42 H42 O2 1_455 0.93 2.48 3.338(5) 152.8
O9 H9A O4 . 0.85 1.77 2.616(4) 179.4
O9 H9B O2 . 0.85 2.04 2.826(4) 153.6
O10 H10A O6 . 0.85 2.03 2.852(5) 162.1
O10 H10B O8 . 0.88 2.16 2.928(5) 145.4

loop_
_geom_torsion_atom_site_label_1
_geom_torsion_atom_site_label_2
_geom_torsion_atom_site_label_3
_geom_torsion_atom_site_label_4
_geom_torsion_site_symmetry_1
_geom_torsion_site_symmetry_4
_geom_torsion
O3 Cu1 O1 C20 . . 106.8(2)
N2 Cu1 O1 C20 . . -71.9(2)
O1 Cu1 O3 C13 . . -80.8(3)
N1 Cu1 O3 C13 . . 102.4(3)
O3 Cu1 N1 C12 . . -176.8(2)
N2 Cu1 N1 C12 . . 1.4(2)
O3 Cu1 N1 C1 . . 1.8(3)
N2 Cu1 N1 C1 . . -179.9(3)
O1 Cu1 N2 C10 . . 2.9(3)
N1 Cu1 N2 C10 . . 179.6(3)
O1 Cu1 N2 C11 . . -178.5(2)
N1 Cu1 N2 C11 . . -1.7(2)
C12 N1 C1 C2 . . 0.2(6)
Cu1 N1 C1 C2 . . -178.4(3)
N1 C1 C2 C3 . . -1.2(7)
C1 C2 C3 C4 . . 1.2(7)
C2 C3 C4 C5 . . 178.9(5)
C2 C3 C4 C12 . . -0.6(7)
C3 C4 C5 C6 . . -179.1(5)
C12 C4 C5 C6 . . 0.4(8)
C4 C5 C6 C7 . . -0.9(10)
C5 C6 C7 C11 . . 0.7(9)
C5 C6 C7 C8 . . -179.7(6)
C11 C7 C8 C9 . . -0.8(7)
C6 C7 C8 C9 . . 179.7(5)
C7 C8 C9 C10 . . -0.4(7)
C11 N2 C10 C9 . . -1.4(5)
Cu1 N2 C10 C9 . . 177.1(3)
C8 C9 C10 N2 . . 1.5(6)
C8 C7 C11 N2 . . 0.9(6)
C6 C7 C11 N2 . . -179.4(4)
C8 C7 C11 C12 . . -179.7(4)
C6 C7 C11 C12 . . -0.1(6)
C10 N2 C11 C7 . . 0.1(5)
Cu1 N2 C11 C7 . . -178.7(3)
C10 N2 C11 C12 . . -179.2(3)
Cu1 N2 C11 C12 . . 2.0(4)
C1 N1 C12 C4 . . 0.5(5)
Cu1 N1 C12 C4 . . 179.4(3)
C1 N1 C12 C11 . . -179.6(3)
Cu1 N1 C12 C11 . . -0.7(4)
C5 C4 C12 N1 . . -179.9(4)
C3 C4 C12 N1 . . -0.4(6)
C5 C4 C12 C11 . . 0.2(6)
C3 C4 C12 C11 . . 179.7(4)
C7 C11 C12 N1 . . 179.8(3)
N2 C11 C12 N1 . . -0.9(5)
C7 C11 C12 C4 . . -0.3(6)
N2 C11 C12 C4 . . 179.0(3)
Cu1 O3 C13 O4 . . -10.3(6)
Cu1 O3 C13 C14 . . 165.9(2)
O3 C13 C14 C19 . . -132.6(3)
O4 C13 C14 C19 . . 44.1(5)
O3 C13 C14 C15 . . 46.1(5)
O4 C13 C14 C15 . . -137.2(4)
C19 C14 C15 C16 . . 0.3(6)
C13 C14 C15 C16 . . -178.2(4)
C19 C14 C15 Cl2 . . 179.1(3)
C13 C14 C15 Cl2 . . 0.6(6)
C14 C15 C16 C17 . . 1.7(6)
Cl2 C15 C16 C17 . . -177.3(3)
C15 C16 C17 C18 . . -1.8(7)
C16 C17 C18 C19 . . -0.5(7)
C17 C18 C19 C14 . . 2.5(6)
C13 C14 C19 C18 . . 176.2(3)
C15 C14 C19 C18 . . -2.6(6)
Cu1 O1 C20 O2 . . 25.5(4)
Cu1 O1 C20 C21 . . -149.9(2)
O2 C20 C21 C22 . . -125.2(3)
O1 C20 C21 C22 . . 50.9(4)
O2 C20 C21 C26 . . 49.2(5)
O1 C20 C21 C26 . . -134.6(3)
C26 C21 C22 C23 . . -2.1(5)
C20 C21 C22 C23 . . 172.9(3)
C21 C22 C23 C24 . . 1.2(6)
C22 C23 C24 C25 . . 1.0(8)
C23 C24 C25 C26 . . -2.0(7)
C24 C25 C26 C21 . . 1.1(6)
C24 C25 C26 Cl1 . . 178.7(4)
C22 C21 C26 C25 . . 1.0(6)
C20 C21 C26 C25 . . -173.2(4)
C22 C21 C26 Cl1 . . -176.4(3)
C20 C21 C26 Cl1 . . 9.4(5)
O7 Cu2 O5 C39 . . 87.2(3)
N4 Cu2 O5 C39 . . -91.7(3)
O7 Cu2 O5 C39 2_676 . 164.3(3)
O5 Cu2 O7 C46 . . -94.7(3)
N3 Cu2 O7 C46 . . 81.6(3)
O7 Cu2 O7 C46 2_676 . 170.6(3)
O5 Cu2 O7 Cu2 . 2_676 94.76(11)
N3 Cu2 O7 Cu2 . 2_676 -88.96(11)
O7 Cu2 O7 Cu2 2_676 2_676 0.0
O7 Cu2 N3 C36 . . 5.6(3)
N4 Cu2 N3 C36 . . -175.5(3)
O7 Cu2 N3 C36 2_676 . -71.8(3)
O7 Cu2 N3 C37 . . -176.2(2)
N4 Cu2 N3 C37 . . 2.7(2)
O7 Cu2 N3 C37 2_676 . 106.4(2)
O5 Cu2 N4 C27 . . -5.9(3)
N3 Cu2 N4 C27 . . 177.8(3)
O7 Cu2 N4 C27 2_676 . 89.0(3)
O5 Cu2 N4 C38 . . 173.4(2)
N3 Cu2 N4 C38 . . -3.0(2)
O7 Cu2 N4 C38 2_676 . -91.7(2)
C38 N4 C27 C28 . . -0.3(5)
Cu2 N4 C27 C28 . . 179.0(2)
N4 C27 C28 C29 . . -0.3(5)
C27 C28 C29 C30 . . 0.4(6)
C28 C29 C30 C38 . . 0.2(5)
C28 C29 C30 C31 . . 179.1(4)
C29 C30 C31 C32 . . -177.4(4)
C38 C30 C31 C32 . . 1.5(6)
C30 C31 C32 C33 . . 0.8(7)
C31 C32 C33 C34 . . 177.0(4)
C31 C32 C33 C37 . . -3.2(6)
C32 C33 C34 C35 . . 179.8(4)
C37 C33 C34 C35 . . 0.0(5)
C33 C34 C35 C36 . . -0.7(6)
C37 N3 C36 C35 . . 0.7(5)
Cu2 N3 C36 C35 . . 178.9(2)
C34 C35 C36 N3 . . 0.4(6)
C36 N3 C37 C38 . . 176.6(3)
Cu2 N3 C37 C38 . . -1.9(3)
C36 N3 C37 C33 . . -1.4(5)
Cu2 N3 C37 C33 . . -180.0(3)
C34 C33 C37 N3 . . 1.2(5)
C32 C33 C37 N3 . . -178.6(3)
C34 C33 C37 C38 . . -176.7(3)
C32 C33 C37 C38 . . 3.5(5)
N3 C37 C38 C30 . . -179.4(3)
C33 C37 C38 C30 . . -1.2(5)
N3 C37 C38 N4 . . -0.6(4)
C33 C37 C38 N4 . . 177.5(3)
C29 C30 C38 C37 . . 177.8(3)
C31 C30 C38 C37 . . -1.2(5)
C29 C30 C38 N4 . . -0.9(5)
C31 C30 C38 N4 . . -179.8(3)
C27 N4 C38 C37 . . -177.7(3)
Cu2 N4 C38 C37 . . 3.0(4)
C27 N4 C38 C30 . . 0.9(5)
Cu2 N4 C38 C30 . . -178.4(3)
Cu2 O5 C39 O6 . . 9.8(5)
Cu2 O5 C39 C40 . . -166.4(2)
O6 C39 C40 C45 . . 135.5(4)
O5 C39 C40 C45 . . -48.5(5)
O6 C39 C40 C41 . . -46.5(5)
O5 C39 C40 C41 . . 129.5(4)
C45 C40 C41 C42 . . 2.7(6)
C39 C40 C41 C42 . . -175.6(4)
C40 C41 C42 C43 . . -2.8(8)
C41 C42 C43 C44 . . 0.2(8)
C42 C43 C44 C45 . . 1.9(8)
C41 C40 C45 C44 . . -0.5(6)
C39 C40 C45 C44 . . 177.8(4)
C41 C40 C45 Cl4 . . 178.6(3)
C39 C40 C45 Cl4 . . -3.2(5)
C43 C44 C45 C40 . . -1.9(8)
C43 C44 C45 Cl4 . . 179.1(4)
Cu2 O7 C46 O8 . . -33.3(5)
Cu2 O7 C46 O8 2_676 . 134.9(3)
Cu2 O7 C46 C47 . . 144.7(2)
Cu2 O7 C46 C47 2_676 . -47.2(4)
O8 C46 C47 C52 . . -55.7(5)
O7 C46 C47 C52 . . 126.5(4)
O8 C46 C47 C48 . . 120.6(4)
O7 C46 C47 C48 . . -57.2(4)
C52 C47 C48 C49 . . 1.1(5)
C46 C47 C48 C49 . . -175.6(3)
C47 C48 C49 C50 . . -0.6(6)
C48 C49 C50 C51 . . -0.4(6)
C49 C50 C51 C52 . . 0.9(6)
C48 C47 C52 C51 . . -0.5(5)
C46 C47 C52 C51 . . 176.2(3)
C48 C47 C52 Cl3 . . 177.2(2)
C46 C47 C52 Cl3 . . -6.1(4)
C50 C51 C52 C47 . . -0.4(6)
C50 C51 C52 Cl3 . . -178.1(3)
